data_4105218
loop_
_publ_author_name
'Joshua P. Abell'
'Hisashi Yamamoto'

_publ_section_title
;
 Dual-Activation Asymmetric Strecker Reaction of Aldimines and Ketimines
 Catalyzed by a Tethered Bis(8-quinolinolato) Aluminum Complex
;
_journal_name_full 'Journal of the American Chemical Society'
_journal_page_first 15118
_journal_page_last 15119
_journal_paper_doi 10.1021/ja907268g
_journal_volume 131
_journal_year 2009
_chemical_formula_sum 'C24 H23 Br N2 O P'
_chemical_formula_weight 466.32
_chemical_name_systematic
; 
 ? 
;
_space_group_IT_number 14
_symmetry_cell_setting monoclinic
_symmetry_space_group_name_Hall '-P 2ybc'
_symmetry_space_group_name_H-M 'P 1 21/c 1'
_atom_sites_solution_hydrogens geom
_atom_sites_solution_primary direct
_atom_sites_solution_secondary difmap
_audit_creation_method SHELXL-97
_cell_angle_alpha 90.00
_cell_angle_beta 109.586(11)
_cell_angle_gamma 90.00
_cell_formula_units_Z 4
_cell_length_a 11.022(7)
_cell_length_b 18.809(13)
_cell_length_c 11.102(8)
_cell_measurement_temperature 100(2)
_cell_volume 2168(3)
_computing_structure_refinement 'SHELXL-97 (Sheldrick, 2008)'
_computing_structure_solution 'SHELXS-97 (Sheldrick, 2008)'
_diffrn_ambient_temperature 100(2)
_diffrn_measured_fraction_theta_full 0.997
_diffrn_measured_fraction_theta_max 0.997
_diffrn_radiation_monochromator graphite
_diffrn_radiation_source 'fine-focus sealed tube'
_diffrn_radiation_type MoK\a
_diffrn_radiation_wavelength 0.71073
_diffrn_reflns_av_R_equivalents 0.0622
_diffrn_reflns_av_sigmaI/netI 0.0612
_diffrn_reflns_limit_h_max 13
_diffrn_reflns_limit_h_min -13
_diffrn_reflns_limit_k_max 22
_diffrn_reflns_limit_k_min -22
_diffrn_reflns_limit_l_max 13
_diffrn_reflns_limit_l_min -13
_diffrn_reflns_number 20550
_diffrn_reflns_theta_full 25.05
_diffrn_reflns_theta_max 25.05
_diffrn_reflns_theta_min 1.96
_exptl_absorpt_coefficient_mu 1.987
_exptl_absorpt_correction_T_max 0.7416
_exptl_absorpt_correction_T_min 0.6920
_exptl_crystal_density_diffrn 1.428
_exptl_crystal_F_000 956
_exptl_crystal_size_max 0.20
_exptl_crystal_size_mid 0.16
_exptl_crystal_size_min 0.16
_refine_diff_density_max 1.269
_refine_diff_density_min -0.641
_refine_diff_density_rms 0.091
_refine_ls_extinction_method none
_refine_ls_goodness_of_fit_ref 1.165
_refine_ls_hydrogen_treatment mixed
_refine_ls_matrix_type full
_refine_ls_number_parameters 267
_refine_ls_number_reflns 3828
_refine_ls_number_restraints 0
_refine_ls_restrained_S_all 1.165
_refine_ls_R_factor_all 0.0949
_refine_ls_R_factor_gt 0.0723
_refine_ls_shift/su_max 1.897
_refine_ls_shift/su_mean 0.007
_refine_ls_structure_factor_coef Fsqd
_refine_ls_weighting_details 'calc w=1/[\s^2^(Fo^2^)+(0.0207P)^2^+10.3154P] where P=(Fo^2^+2Fc^2^)/3'
_refine_ls_weighting_scheme calc
_refine_ls_wR_factor_gt 0.1349
_refine_ls_wR_factor_ref 0.1408
_reflns_number_gt 2869
_reflns_number_total 3828
_reflns_threshold_expression >2sigma(I)
_cod_data_source_file ja907268g_si_001.cif
_cod_data_source_block josh10s
_cod_database_code 4105218

loop_
_symmetry_equiv_pos_as_xyz
'x, y, z'
'-x, y+1/2, -z+1/2'
'-x, -y, -z'
'x, -y-1/2, z-1/2'

loop_
_atom_site_label
_atom_site_type_symbol
_atom_site_fract_x
_atom_site_fract_y
_atom_site_fract_z
_atom_site_U_iso_or_equiv
_atom_site_adp_type
_atom_site_occupancy
_atom_site_symmetry_multiplicity
_atom_site_calc_flag
_atom_site_refinement_flags
Br1 Br 0.55015(7) -0.09786(4) 0.99278(6) 0.0368(2) Uani 1 1 d .
C1 C 0.4595(6) -0.0751(3) 0.8189(5) 0.0276(14) Uani 1 1 d .
C2 C 0.3555(6) -0.1158(4) 0.7520(5) 0.0315(15) Uani 1 1 d .
H2 H 0.3293 -0.1552 0.7910 0.038 Uiso 1 1 calc R
C3 C 0.2892(6) -0.0976(4) 0.6248(6) 0.0415(17) Uani 1 1 d .
H3 H 0.2162 -0.1245 0.5762 0.050 Uiso 1 1 calc R
C4 C 0.3302(7) -0.0400(4) 0.5692(6) 0.0377(17) Uani 1 1 d .
C5 C 0.4362(7) -0.0013(4) 0.6400(6) 0.0395(17) Uani 1 1 d .
H5 H 0.4641 0.0377 0.6016 0.047 Uiso 1 1 calc R
C6 C 0.5019(7) -0.0181(4) 0.7644(6) 0.0347(16) Uani 1 1 d .
H6 H 0.5751 0.0087 0.8126 0.042 Uiso 1 1 calc R
C7 C 0.2552(7) -0.0149(5) 0.4325(7) 0.053(2) Uani 1 1 d .
H7 H 0.3056 0.0246 0.4117 0.064 Uiso 1 1 calc R
C8 C 0.2512(7) -0.0755(4) 0.3412(7) 0.0411(18) Uani 1 1 d .
C9 C 0.2385(6) 0.1444(3) 0.4564(6) 0.0286(15) Uani 1 1 d .
C10 C 0.3061(6) 0.1658(3) 0.5830(6) 0.0296(14) Uani 1 1 d .
C11 C 0.4278(6) 0.1951(4) 0.6091(7) 0.0403(18) Uani 1 1 d .
H11 H 0.4738 0.2093 0.6944 0.048 Uiso 1 1 calc R
C12 C 0.4841(6) 0.2045(4) 0.5186(8) 0.0433(19) Uani 1 1 d .
H12 H 0.5676 0.2247 0.5400 0.052 Uiso 1 1 calc R
C13 C 0.4166(7) 0.1839(4) 0.3942(8) 0.049(2) Uani 1 1 d .
H13 H 0.4556 0.1894 0.3304 0.059 Uiso 1 1 calc R
C14 C 0.2955(6) 0.1559(4) 0.3611(6) 0.0387(17) Uani 1 1 d .
C15 C 0.2527(7) 0.1568(4) 0.6919(6) 0.0388(17) Uani 1 1 d .
H15A H 0.3101 0.1802 0.7688 0.058 Uiso 1 1 calc R
H15B H 0.2466 0.1061 0.7092 0.058 Uiso 1 1 calc R
H15C H 0.1669 0.1784 0.6679 0.058 Uiso 1 1 calc R
C16 C 0.2299(7) 0.1334(5) 0.2209(6) 0.054(2) Uani 1 1 d .
H16A H 0.1603 0.1668 0.1788 0.082 Uiso 1 1 calc R
H16B H 0.1942 0.0855 0.2181 0.082 Uiso 1 1 calc R
H16C H 0.2933 0.1336 0.1766 0.082 Uiso 1 1 calc R
C17 C -0.0205(6) 0.1260(4) 0.2688(6) 0.0322(15) Uani 1 1 d .
C18 C -0.0865(6) 0.0801(4) 0.1674(6) 0.0381(17) Uani 1 1 d .
C19 C -0.1633(6) 0.1101(4) 0.0527(6) 0.0394(18) Uani 1 1 d .
H19 H -0.2071 0.0799 -0.0168 0.047 Uiso 1 1 calc R
C20 C -0.1771(6) 0.1824(4) 0.0377(6) 0.0392(18) Uani 1 1 d .
H20 H -0.2270 0.2018 -0.0427 0.047 Uiso 1 1 calc R
C21 C -0.1191(6) 0.2267(4) 0.1387(6) 0.0380(17) Uani 1 1 d .
H21 H -0.1326 0.2766 0.1289 0.046 Uiso 1 1 calc R
C22 C -0.0402(6) 0.1994(4) 0.2563(6) 0.0353(16) Uani 1 1 d .
C23 C -0.0804(7) 0.0003(4) 0.1736(6) 0.053(2) Uani 1 1 d .
H23A H -0.1447 -0.0196 0.0970 0.079 Uiso 1 1 calc R
H23B H -0.0982 -0.0160 0.2498 0.079 Uiso 1 1 calc R
H23C H 0.0057 -0.0155 0.1779 0.079 Uiso 1 1 calc R
C24 C 0.0185(6) 0.2518(4) 0.3616(6) 0.0396(17) Uani 1 1 d .
H24A H 0.0211 0.2312 0.4435 0.059 Uiso 1 1 calc R
H24B H -0.0334 0.2953 0.3455 0.059 Uiso 1 1 calc R
H24C H 0.1063 0.2631 0.3647 0.059 Uiso 1 1 calc R
N1 N 0.2558(6) -0.1196(4) 0.2700(6) 0.052(3) Uani 1.00(2) 1 d .
N2 N 0.1308(6) 0.0112(4) 0.4149(6) 0.0560(18) Uani 1 1 d .
O1 O 0.0225(5) 0.0985(4) 0.5188(4) 0.072(2) Uani 1 1 d .
P2 P 0.08947(17) 0.09390(12) 0.42188(16) 0.0423(5) Uani 1 1 d .

loop_
_atom_site_aniso_label
_atom_site_aniso_U_11
_atom_site_aniso_U_22
_atom_site_aniso_U_33
_atom_site_aniso_U_23
_atom_site_aniso_U_13
_atom_site_aniso_U_12
Br1 0.0409(4) 0.0445(4) 0.0195(3) -0.0014(3) 0.0030(3) 0.0071(4)
C1 0.029(3) 0.031(4) 0.022(3) 0.002(3) 0.007(3) 0.006(3)
C2 0.030(4) 0.043(4) 0.023(3) 0.003(3) 0.011(3) 0.003(3)
C3 0.024(3) 0.070(5) 0.028(3) -0.007(4) 0.006(3) 0.002(4)
C4 0.042(4) 0.052(5) 0.023(3) 0.013(3) 0.017(3) 0.026(4)
C5 0.056(5) 0.036(4) 0.033(4) 0.002(3) 0.023(4) 0.009(4)
C6 0.044(4) 0.037(4) 0.026(3) -0.002(3) 0.016(3) 0.009(3)
C7 0.046(5) 0.081(6) 0.035(4) -0.002(4) 0.018(4) 0.013(4)
C8 0.035(4) 0.063(5) 0.021(3) 0.009(4) 0.004(3) 0.002(4)
C9 0.024(3) 0.040(4) 0.024(3) 0.007(3) 0.010(3) 0.012(3)
C10 0.029(4) 0.028(4) 0.030(3) 0.001(3) 0.008(3) 0.006(3)
C11 0.031(4) 0.030(4) 0.048(4) -0.003(3) -0.002(3) 0.004(3)
C12 0.023(4) 0.035(4) 0.082(6) 0.007(4) 0.032(4) 0.002(3)
C13 0.046(5) 0.051(5) 0.060(5) 0.024(4) 0.032(4) 0.020(4)
C14 0.027(4) 0.053(5) 0.038(4) 0.015(3) 0.013(3) 0.020(3)
C15 0.043(4) 0.050(5) 0.021(3) -0.008(3) 0.008(3) -0.007(3)
C16 0.045(5) 0.090(6) 0.033(4) 0.016(4) 0.020(4) 0.032(4)
C17 0.030(4) 0.043(4) 0.022(3) 0.010(3) 0.007(3) 0.000(3)
C18 0.034(4) 0.057(5) 0.021(3) 0.007(3) 0.006(3) -0.005(3)
C19 0.032(4) 0.061(5) 0.023(3) 0.004(3) 0.006(3) -0.005(4)
C20 0.026(4) 0.070(6) 0.023(3) 0.010(3) 0.010(3) 0.010(4)
C21 0.032(4) 0.059(5) 0.025(3) 0.011(3) 0.012(3) 0.015(3)
C22 0.025(4) 0.060(5) 0.023(3) 0.003(3) 0.011(3) 0.007(3)
C23 0.054(5) 0.061(5) 0.027(4) 0.003(4) -0.007(4) -0.022(4)
C24 0.037(4) 0.050(5) 0.032(4) -0.003(3) 0.011(3) 0.012(3)
N1 0.056(5) 0.060(5) 0.031(4) 0.005(3) 0.004(3) -0.016(3)
N2 0.044(4) 0.065(5) 0.045(4) 0.013(3) -0.004(3) 0.004(3)
O1 0.039(3) 0.152(6) 0.020(2) 0.028(3) 0.004(2) -0.034(4)
P2 0.0386(10) 0.0518(12) 0.0259(9) 0.0086(9) -0.0031(8) -0.0082(10)

loop_
_atom_type_symbol
_atom_type_description
_atom_type_scat_dispersion_real
_atom_type_scat_dispersion_imag
_atom_type_scat_source
C C 0.0033 0.0016 'International Tables Vol C Tables 4.2.6.8 and 6.1.1.4'
H H 0.0000 0.0000 'International Tables Vol C Tables 4.2.6.8 and 6.1.1.4'
P P 0.1023 0.0942 'International Tables Vol C Tables 4.2.6.8 and 6.1.1.4'
O O 0.0106 0.0060 'International Tables Vol C Tables 4.2.6.8 and 6.1.1.4'
Br Br -0.2901 2.4595 'International Tables Vol C Tables 4.2.6.8 and 6.1.1.4'
N N 0.0061 0.0033 'International Tables Vol C Tables 4.2.6.8 and 6.1.1.4'

loop_
_geom_angle_atom_site_label_1
_geom_angle_atom_site_label_2
_geom_angle_atom_site_label_3
_geom_angle
C2 C1 C6 122.6(6)
C2 C1 Br1 118.8(5)
C6 C1 Br1 118.6(5)
C1 C2 C3 118.0(6)
C4 C3 C2 120.0(6)
C5 C4 C3 119.7(6)
C5 C4 C7 118.3(7)
C3 C4 C7 121.9(7)
C6 C5 C4 121.1(7)
C5 C6 C1 118.6(7)
N2 C7 C8 111.2(6)
N2 C7 C4 114.9(6)
C8 C7 C4 108.4(6)
N1 C8 C7 175.0(8)
C10 C9 C14 118.8(6)
C10 C9 P2 119.7(5)
C14 C9 P2 121.1(5)
C11 C10 C9 118.2(6)
C11 C10 C15 118.8(6)
C9 C10 C15 123.0(6)
C12 C11 C10 123.1(7)
C11 C12 C13 118.4(6)
C14 C13 C12 121.7(7)
C13 C14 C9 119.7(7)
C13 C14 C16 117.7(6)
C9 C14 C16 122.5(6)
C22 C17 C18 120.3(6)
C22 C17 P2 116.8(5)
C18 C17 P2 122.8(5)
C19 C18 C17 118.3(7)
C19 C18 C23 116.9(6)
C17 C18 C23 124.9(6)
C20 C19 C18 121.5(7)
C19 C20 C21 120.0(6)
C20 C21 C22 120.9(7)
C17 C22 C21 118.8(6)
C17 C22 C24 124.1(6)
C21 C22 C24 117.1(7)
C7 N2 P2 127.0(6)
O1 P2 N2 107.6(4)
O1 P2 C9 116.4(3)
N2 P2 C9 105.1(3)
O1 P2 C17 108.5(3)
N2 P2 C17 112.3(3)
C9 P2 C17 107.0(3)

loop_
_geom_bond_atom_site_label_1
_geom_bond_atom_site_label_2
_geom_bond_distance
Br1 C1 1.902(6)
C1 C2 1.372(8)
C1 C6 1.386(9)
C2 C3 1.398(8)
C3 C4 1.396(10)
C4 C5 1.378(10)
C4 C7 1.538(9)
C5 C6 1.364(9)
C7 N2 1.408(9)
C7 C8 1.516(11)
C8 N1 1.157(9)
C9 C10 1.410(8)
C9 C14 1.417(8)
C9 P2 1.824(7)
C10 C11 1.388(9)
C10 C15 1.522(8)
C11 C12 1.358(10)
C12 C13 1.386(10)
C13 C14 1.365(10)
C14 C16 1.539(10)
C17 C22 1.397(10)
C17 C18 1.413(9)
C17 P2 1.828(6)
C18 C19 1.390(9)
C18 C23 1.502(10)
C19 C20 1.372(10)
C20 C21 1.371(9)
C21 C22 1.401(8)
C22 C24 1.499(9)
N2 P2 1.630(7)
O1 P2 1.497(5)

loop_
_geom_torsion_atom_site_label_1
_geom_torsion_atom_site_label_2
_geom_torsion_atom_site_label_3
_geom_torsion_atom_site_label_4
_geom_torsion
C6 C1 C2 C3 -1.3(9)
Br1 C1 C2 C3 179.2(5)
C1 C2 C3 C4 0.6(9)
C2 C3 C4 C5 0.1(10)
C2 C3 C4 C7 -175.9(6)
C3 C4 C5 C6 -0.4(10)
C7 C4 C5 C6 175.8(6)
C4 C5 C6 C1 -0.2(10)
C2 C1 C6 C5 1.1(9)
Br1 C1 C6 C5 -179.4(5)
C5 C4 C7 N2 -111.8(8)
C3 C4 C7 N2 64.3(10)
C5 C4 C7 C8 123.3(7)
C3 C4 C7 C8 -60.6(8)
N2 C7 C8 N1 137(8)
C4 C7 C8 N1 -96(9)
C14 C9 C10 C11 -2.2(9)
P2 C9 C10 C11 171.0(5)
C14 C9 C10 C15 179.0(6)
P2 C9 C10 C15 -7.8(9)
C9 C10 C11 C12 0.4(10)
C15 C10 C11 C12 179.3(6)
C10 C11 C12 C13 0.1(10)
C11 C12 C13 C14 1.1(11)
C12 C13 C14 C9 -2.9(11)
C12 C13 C14 C16 -178.8(7)
C10 C9 C14 C13 3.4(10)
P2 C9 C14 C13 -169.7(5)
C10 C9 C14 C16 179.1(6)
P2 C9 C14 C16 6.0(9)
C22 C17 C18 C19 4.8(10)
P2 C17 C18 C19 -177.0(5)
C22 C17 C18 C23 -175.2(7)
P2 C17 C18 C23 3.0(10)
C17 C18 C19 C20 -1.1(10)
C23 C18 C19 C20 178.9(6)
C18 C19 C20 C21 -2.8(10)
C19 C20 C21 C22 3.1(10)
C18 C17 C22 C21 -4.5(10)
P2 C17 C22 C21 177.1(4)
C18 C17 C22 C24 175.7(6)
P2 C17 C22 C24 -2.6(9)
C20 C21 C22 C17 0.6(9)
C20 C21 C22 C24 -179.6(6)
C8 C7 N2 P2 -141.9(6)
C4 C7 N2 P2 94.6(8)
C7 N2 P2 O1 -124.4(6)
C7 N2 P2 C9 0.3(7)
C7 N2 P2 C17 116.3(6)
C10 C9 P2 O1 20.1(6)
C14 C9 P2 O1 -166.8(5)
C10 C9 P2 N2 -98.8(5)
C14 C9 P2 N2 74.2(6)
C10 C9 P2 C17 141.6(5)
C14 C9 P2 C17 -45.4(6)
C22 C17 P2 O1 74.5(6)
C18 C17 P2 O1 -103.8(6)
C22 C17 P2 N2 -166.8(5)
C18 C17 P2 N2 15.0(7)
C22 C17 P2 C9 -51.9(6)
C18 C17 P2 C9 129.8(5)
